data_2212842
loop_
_publ_author_name
'Li, Jian-Jun'
'Jin, Shu-Hui'
'Liang, Xiao-Mei'
'Yuan, De-Kai'
'Wang, Dao-Quan'

_publ_section_title
;
 2-(Bromophenylimino)-10-oxo-9-oxa-1-thia-3,4-diazaspiro[4.15]eicosa-3-ene
;
_journal_coeditor_code CV2212
_journal_issue 4
_journal_name_full 'Acta Crystallographica Section E'
_journal_page_first o1940
_journal_page_last o1941
_journal_paper_doi 10.1107/S1600536807012330
_journal_volume 63
_journal_year 2007
_chemical_formula_iupac 'C22 H30 Br N3 O2 S'
_chemical_formula_moiety 'C22 H30 Br N3 O2 S'
_chemical_formula_sum 'C22 H30 Br N3 O2 S'
_chemical_formula_weight 480.46
_chemical_melting_point 364.0(10)
_chemical_name_systematic
;
2-(Bromophenylimino)-10-oxo-9-oxa-1-thia-3,4-diazaspiro[4.15]-3-eicosa-3-ene
;
_space_group_IT_number 2
_symmetry_cell_setting triclinic
_symmetry_space_group_name_Hall '-P 1'
_symmetry_space_group_name_H-M 'P -1'
_atom_sites_solution_hydrogens geom
_atom_sites_solution_primary direct
_atom_sites_solution_secondary difmap
_audit_creation_method SHELXL-97
_cell_angle_alpha 79.297(4)
_cell_angle_beta 87.928(4)
_cell_angle_gamma 79.413(4)
_cell_formula_units_Z 2
_cell_length_a 9.6152(18)
_cell_length_b 10.527(2)
_cell_length_c 12.013(2)
_cell_measurement_reflns_used 1127
_cell_measurement_temperature 292(2)
_cell_measurement_theta_max 19.38
_cell_measurement_theta_min 2.66
_cell_volume 1174.5(4)
_computing_cell_refinement SMART
_computing_data_collection 'SMART (Bruker, 1998)'
_computing_data_reduction 'SAINT (Bruker, 1998)'
_computing_molecular_graphics 'SHELXTL (Bruker, 1998)'
_computing_publication_material SHELXTL
_computing_structure_refinement 'SHELXL97 (Sheldrick, 1997)'
_computing_structure_solution 'SHELXS97 (Sheldrick, 1997)'
_diffrn_ambient_temperature 292(2)
_diffrn_measured_fraction_theta_full 0.980
_diffrn_measured_fraction_theta_max 0.980
_diffrn_measurement_device_type 'Bruker SMART CCD area-detector'
_diffrn_measurement_method '\f and \w'
_diffrn_radiation_monochromator graphite
_diffrn_radiation_source 'fine-focus sealed tube'
_diffrn_radiation_type MoK\a
_diffrn_radiation_wavelength 0.71073
_diffrn_reflns_av_R_equivalents 0.0221
_diffrn_reflns_av_sigmaI/netI 0.0621
_diffrn_reflns_limit_h_max 11
_diffrn_reflns_limit_h_min -11
_diffrn_reflns_limit_k_max 11
_diffrn_reflns_limit_k_min -12
_diffrn_reflns_limit_l_max 10
_diffrn_reflns_limit_l_min -14
_diffrn_reflns_number 5899
_diffrn_reflns_theta_full 25.50
_diffrn_reflns_theta_max 25.50
_diffrn_reflns_theta_min 1.73
_diffrn_standards_decay_% 0
_diffrn_standards_interval_count 0
_diffrn_standards_number 0
_exptl_absorpt_coefficient_mu 1.861
_exptl_absorpt_correction_T_max 0.8358
_exptl_absorpt_correction_T_min 0.7072
_exptl_absorpt_correction_type multi-scan
_exptl_absorpt_process_details '(SADABS; Sheldrick, 1996)'
_exptl_crystal_colour yellow
_exptl_crystal_density_diffrn 1.359
_exptl_crystal_density_method 'not measured'
_exptl_crystal_description Block
_exptl_crystal_F_000 500
_exptl_crystal_size_max 0.20
_exptl_crystal_size_mid 0.20
_exptl_crystal_size_min 0.10
_refine_diff_density_max 0.552
_refine_diff_density_min -0.242
_refine_ls_extinction_method none
_refine_ls_goodness_of_fit_ref 1.019
_refine_ls_hydrogen_treatment constr
_refine_ls_matrix_type full
_refine_ls_number_parameters 262
_refine_ls_number_reflns 4285
_refine_ls_number_restraints 0
_refine_ls_restrained_S_all 1.019
_refine_ls_R_factor_all 0.1044
_refine_ls_R_factor_gt 0.0598
_refine_ls_shift/su_max 0.021
_refine_ls_shift/su_mean 0.004
_refine_ls_structure_factor_coef Fsqd
_refine_ls_weighting_details 'calc w=1/[\s^2^(Fo^2^)+(0.0698P)^2^+0.1277P] where P=(Fo^2^+2Fc^2^)/3'
_refine_ls_weighting_scheme calc
_refine_ls_wR_factor_gt 0.1306
_refine_ls_wR_factor_ref 0.1589
_reflns_number_gt 2578
_reflns_number_total 4285
_reflns_threshold_expression I>2\s(I)
_cod_data_source_file cv2212.cif
_cod_data_source_block I
_cod_depositor_comments
;
The following automatic conversions were performed:

'_chemical_melting_point' value '363--365' was changed to '364.0(10)'
- the average value was taken and precision was estimated.

Automatic conversion script
Id: cif_fix_values 1646 2011-03-28 12:23:43Z adriana 

The following automatic conversions were performed:

'_chemical_melting_point' value '363--365' was changed to '364.0(10)'
- the average value was taken and precision was estimated.

Automatic conversion script
Id: cif_fix_values 1715 2011-07-08 13:25:40Z adriana 
;
_cod_original_cell_volume 1174.4(4)
_cod_database_code 2212842
_cod_database_fobs_code 2212842

loop_
_symmetry_equiv_pos_as_xyz
'x, y, z'
'-x, -y, -z'

loop_
_atom_site_type_symbol
_atom_site_label
_atom_site_fract_x
_atom_site_fract_y
_atom_site_fract_z
_atom_site_U_iso_or_equiv
_atom_site_adp_type
_atom_site_calc_flag
_atom_site_refinement_flags
_atom_site_occupancy
Br Br1 0.40529(7) 0.92097(7) 1.13674(6) 0.0952(3) Uani d . 1
C C1 0.8080(5) 0.8189(5) 0.6935(4) 0.0617(13) Uani d . 1
H H1A 0.8000 0.8793 0.7463 0.074 Uiso calc R 1
H H1B 0.9076 0.7948 0.6761 0.074 Uiso calc R 1
C C2 0.7306(5) 0.8895(5) 0.5854(5) 0.0708(14) Uani d . 1
H H2A 0.7225 0.8259 0.5380 0.085 Uiso calc R 1
H H2B 0.6357 0.9295 0.6043 0.085 Uiso calc R 1
C C3 0.8046(6) 0.9942(5) 0.5198(5) 0.0821(17) Uani d . 1
H H3A 0.9014 0.9544 0.5057 0.099 Uiso calc R 1
H H3B 0.8081 1.0595 0.5665 0.099 Uiso calc R 1
C C4 0.7374(7) 1.0635(5) 0.4075(5) 0.0898(19) Uani d . 1
H H4A 0.7969 1.1239 0.3702 0.108 Uiso calc R 1
H H4B 0.6468 1.1156 0.4226 0.108 Uiso calc R 1
C C5 0.7135(6) 0.9747(5) 0.3261(5) 0.0861(18) Uani d . 1
H H5A 0.6701 1.0292 0.2577 0.103 Uiso calc R 1
H H5B 0.6473 0.9195 0.3605 0.103 Uiso calc R 1
C C6 0.8474(6) 0.8866(6) 0.2934(5) 0.0834(17) Uani d . 1
H H6A 0.9025 0.9400 0.2415 0.100 Uiso calc R 1
H H6B 0.9040 0.8495 0.3609 0.100 Uiso calc R 1
C C7 0.8183(6) 0.7750(5) 0.2382(5) 0.0788(16) Uani d . 1
H H7A 0.7505 0.8106 0.1774 0.095 Uiso calc R 1
H H7B 0.9053 0.7353 0.2051 0.095 Uiso calc R 1
C C8 0.7610(6) 0.6697(5) 0.3215(4) 0.0757(15) Uani d . 1
H H8A 0.8233 0.6426 0.3867 0.091 Uiso calc R 1
H H8B 0.6690 0.7080 0.3478 0.091 Uiso calc R 1
C C9 0.7462(7) 0.5507(5) 0.2755(4) 0.0826(17) Uani d . 1
H H9A 0.8388 0.5091 0.2530 0.099 Uiso calc R 1
H H9B 0.6873 0.5775 0.2084 0.099 Uiso calc R 1
C C10 0.6816(6) 0.4504(5) 0.3603(4) 0.0762(16) Uani d . 1
H H10A 0.5912 0.4927 0.3862 0.091 Uiso calc R 1
H H10B 0.6649 0.3805 0.3229 0.091 Uiso calc R 1
C C11 0.7758(6) 0.3929(5) 0.4599(4) 0.0574(12) Uani d . 1
C C12 0.7848(6) 0.3543(5) 0.6613(4) 0.0736(15) Uani d . 1
H H12A 0.8855 0.3414 0.6455 0.088 Uiso calc R 1
H H12B 0.7618 0.2711 0.6996 0.088 Uiso calc R 1
C C13 0.7466(5) 0.4555(5) 0.7352(4) 0.0621(13) Uani d . 1
H H13A 0.7954 0.4242 0.8070 0.075 Uiso calc R 1
H H13B 0.6457 0.4676 0.7502 0.075 Uiso calc R 1
C C14 0.7851(5) 0.5862(5) 0.6814(4) 0.0587(12) Uani d . 1
H H14A 0.7348 0.6166 0.6101 0.070 Uiso calc R 1
H H14B 0.8854 0.5719 0.6641 0.070 Uiso calc R 1
C C15 0.7538(4) 0.6955(5) 0.7511(4) 0.0515(11) Uani d . 1
C C16 0.6065(4) 0.6905(4) 0.9300(4) 0.0488(11) Uani d . 1
C C17 0.3779(4) 0.7305(4) 1.0032(4) 0.0488(11) Uani d . 1
C C18 0.3070(5) 0.8297(5) 1.0552(4) 0.0566(12) Uani d . 1
C C19 0.1602(5) 0.8620(5) 1.0473(5) 0.0706(15) Uani d . 1
H H19 0.1118 0.9301 1.0810 0.085 Uiso calc R 1
C C20 0.0863(5) 0.7944(6) 0.9903(5) 0.0739(15) Uani d . 1
H H20 -0.0118 0.8158 0.9859 0.089 Uiso calc R 1
C C21 0.1586(5) 0.6948(5) 0.9399(4) 0.0669(14) Uani d . 1
H H21 0.1092 0.6480 0.9017 0.080 Uiso calc R 1
C C22 0.3030(4) 0.6644(5) 0.9457(4) 0.0558(12) Uani d . 1
H H22 0.3511 0.5979 0.9102 0.067 Uiso calc R 1
N N1 0.8293(4) 0.6491(4) 0.8600(3) 0.0589(10) Uani d . 1
N N2 0.7590(4) 0.6459(4) 0.9481(3) 0.0565(10) Uani d . 1
N N3 0.5282(4) 0.6939(4) 1.0160(3) 0.0543(10) Uani d . 1
O O1 0.8990(4) 0.3465(4) 0.4553(3) 0.0976(14) Uani d . 1
O O2 0.7057(3) 0.3994(3) 0.5563(3) 0.0674(9) Uani d . 1
S S1 0.56615(11) 0.73387(12) 0.78633(10) 0.0539(3) Uani d . 1

loop_
_atom_site_aniso_label
_atom_site_aniso_U_11
_atom_site_aniso_U_22
_atom_site_aniso_U_33
_atom_site_aniso_U_12
_atom_site_aniso_U_13
_atom_site_aniso_U_23
Br1 0.0955(5) 0.1027(5) 0.1095(6) -0.0316(4) 0.0220(4) -0.0662(4)
C1 0.049(3) 0.074(3) 0.069(3) -0.015(3) 0.007(2) -0.028(3)
C2 0.058(3) 0.070(3) 0.085(4) -0.019(3) 0.007(3) -0.009(3)
C3 0.084(4) 0.067(4) 0.103(5) -0.024(3) -0.004(3) -0.026(3)
C4 0.103(5) 0.051(3) 0.114(5) -0.014(3) -0.004(4) -0.012(3)
C5 0.087(4) 0.061(4) 0.094(4) 0.010(3) -0.009(3) 0.004(3)
C6 0.075(4) 0.076(4) 0.090(4) -0.002(3) 0.014(3) -0.005(3)
C7 0.081(4) 0.082(4) 0.067(4) 0.000(3) 0.014(3) -0.013(3)
C8 0.101(4) 0.068(4) 0.056(3) -0.005(3) -0.004(3) -0.014(3)
C9 0.117(5) 0.076(4) 0.054(3) -0.005(4) -0.025(3) -0.016(3)
C10 0.098(4) 0.071(4) 0.066(4) -0.021(3) -0.025(3) -0.020(3)
C11 0.067(3) 0.052(3) 0.056(3) -0.012(3) -0.009(3) -0.012(2)
C12 0.094(4) 0.068(4) 0.052(3) 0.005(3) -0.004(3) -0.013(3)
C13 0.074(3) 0.064(3) 0.045(3) -0.002(3) 0.008(2) -0.013(2)
C14 0.059(3) 0.070(3) 0.046(3) -0.004(2) 0.009(2) -0.018(2)
C15 0.035(2) 0.072(3) 0.050(3) -0.006(2) 0.002(2) -0.023(2)
C16 0.039(2) 0.062(3) 0.049(3) -0.002(2) -0.001(2) -0.024(2)
C17 0.045(3) 0.058(3) 0.041(3) -0.002(2) 0.001(2) -0.010(2)
C18 0.053(3) 0.060(3) 0.057(3) -0.009(2) 0.012(2) -0.015(2)
C19 0.059(3) 0.062(3) 0.083(4) 0.007(3) 0.018(3) -0.016(3)
C20 0.046(3) 0.087(4) 0.081(4) -0.001(3) -0.004(3) -0.007(3)
C21 0.054(3) 0.086(4) 0.062(3) -0.013(3) -0.002(2) -0.017(3)
C22 0.045(3) 0.075(3) 0.051(3) -0.005(2) 0.002(2) -0.027(2)
N1 0.038(2) 0.084(3) 0.056(3) -0.0044(19) -0.0040(19) -0.021(2)
N2 0.038(2) 0.080(3) 0.054(2) -0.0032(19) -0.0019(18) -0.024(2)
N3 0.055(2) 0.066(3) 0.042(2) -0.0010(19) -0.0034(19) -0.0202(19)
O1 0.068(3) 0.136(4) 0.073(3) 0.011(3) 0.003(2) -0.005(2)
O2 0.069(2) 0.075(2) 0.054(2) 0.0051(18) 0.0001(18) -0.0195(17)
S1 0.0392(6) 0.0761(8) 0.0461(7) -0.0021(6) -0.0022(5) -0.0182(6)

loop_
_atom_type_symbol
_atom_type_description
_atom_type_scat_dispersion_real
_atom_type_scat_dispersion_imag
_atom_type_scat_source
C C 0.0033 0.0016 'International Tables Vol C Tables 4.2.6.8 and 6.1.1.4'
H H 0.0000 0.0000 'International Tables Vol C Tables 4.2.6.8 and 6.1.1.4'
N N 0.0061 0.0033 'International Tables Vol C Tables 4.2.6.8 and 6.1.1.4'
O O 0.0106 0.0060 'International Tables Vol C Tables 4.2.6.8 and 6.1.1.4'
S S 0.1246 0.1234 'International Tables Vol C Tables 4.2.6.8 and 6.1.1.4'
Br Br -0.2901 2.4595 'International Tables Vol C Tables 4.2.6.8 and 6.1.1.4'

loop_
_geom_angle_atom_site_label_1
_geom_angle_atom_site_label_2
_geom_angle_atom_site_label_3
_geom_angle
C2 C1 C15 114.3(4)
C2 C1 H1A 108.7
C15 C1 H1A 108.7
C2 C1 H1B 108.7
C15 C1 H1B 108.7
H1A C1 H1B 107.6
C3 C2 C1 112.4(4)
C3 C2 H2A 109.1
C1 C2 H2A 109.1
C3 C2 H2B 109.1
C1 C2 H2B 109.1
H2A C2 H2B 107.8
C2 C3 C4 115.2(5)
C2 C3 H3A 108.5
C4 C3 H3A 108.5
C2 C3 H3B 108.5
C4 C3 H3B 108.5
H3A C3 H3B 107.5
C3 C4 C5 115.7(4)
C3 C4 H4A 108.4
C5 C4 H4A 108.4
C3 C4 H4B 108.4
C5 C4 H4B 108.4
H4A C4 H4B 107.4
C4 C5 C6 114.6(5)
C4 C5 H5A 108.6
C6 C5 H5A 108.6
C4 C5 H5B 108.6
C6 C5 H5B 108.6
H5A C5 H5B 107.6
C7 C6 C5 113.6(5)
C7 C6 H6A 108.8
C5 C6 H6A 108.8
C7 C6 H6B 108.8
C5 C6 H6B 108.8
H6A C6 H6B 107.7
C8 C7 C6 112.6(5)
C8 C7 H7A 109.1
C6 C7 H7A 109.1
C8 C7 H7B 109.1
C6 C7 H7B 109.1
H7A C7 H7B 107.8
C9 C8 C7 115.0(5)
C9 C8 H8A 108.5
C7 C8 H8A 108.5
C9 C8 H8B 108.5
C7 C8 H8B 108.5
H8A C8 H8B 107.5
C8 C9 C10 113.2(5)
C8 C9 H9A 108.9
C10 C9 H9A 108.9
C8 C9 H9B 108.9
C10 C9 H9B 108.9
H9A C9 H9B 107.7
C11 C10 C9 111.8(4)
C11 C10 H10A 109.3
C9 C10 H10A 109.3
C11 C10 H10B 109.3
C9 C10 H10B 109.3
H10A C10 H10B 107.9
O1 C11 O2 123.5(4)
O1 C11 C10 125.4(5)
O2 C11 C10 111.2(5)
O2 C12 C13 108.6(4)
O2 C12 H12A 110.0
C13 C12 H12A 110.0
O2 C12 H12B 110.0
C13 C12 H12B 110.0
H12A C12 H12B 108.3
C12 C13 C14 112.2(4)
C12 C13 H13A 109.2
C14 C13 H13A 109.2
C12 C13 H13B 109.2
C14 C13 H13B 109.2
H13A C13 H13B 107.9
C13 C14 C15 116.4(4)
C13 C14 H14A 108.2
C15 C14 H14A 108.2
C13 C14 H14B 108.2
C15 C14 H14B 108.2
H14A C14 H14B 107.3
N1 C15 C1 106.8(3)
N1 C15 C14 108.3(4)
C1 C15 C14 112.1(4)
N1 C15 S1 106.2(3)
C1 C15 S1 111.0(3)
C14 C15 S1 112.2(3)
N3 C16 N2 117.8(4)
N3 C16 S1 130.8(3)
N2 C16 S1 111.4(3)
C22 C17 C18 119.6(4)
C22 C17 N3 121.5(4)
C18 C17 N3 118.9(4)
C17 C18 C19 119.3(5)
C17 C18 Br1 121.0(3)
C19 C18 Br1 119.7(4)
C20 C19 C18 120.6(5)
C20 C19 H19 119.7
C18 C19 H19 119.7
C21 C20 C19 119.4(5)
C21 C20 H20 120.3
C19 C20 H20 120.3
C22 C21 C20 120.1(5)
C22 C21 H21 119.9
C20 C21 H21 119.9
C21 C22 C17 121.0(4)
C21 C22 H22 119.5
C17 C22 H22 119.5
N2 N1 C15 118.1(3)
N1 N2 C16 114.1(4)
C16 N3 C17 120.1(4)
C11 O2 C12 117.9(4)
C16 S1 C15 90.2(2)

loop_
_geom_bond_atom_site_label_1
_geom_bond_atom_site_label_2
_geom_bond_distance
Br1 C18 1.878(5)
C1 C2 1.517(7)
C1 C15 1.525(7)
C1 H1A 0.9700
C1 H1B 0.9700
C2 C3 1.506(7)
C2 H2A 0.9700
C2 H2B 0.9700
C3 C4 1.514(8)
C3 H3A 0.9700
C3 H3B 0.9700
C4 C5 1.523(8)
C4 H4A 0.9700
C4 H4B 0.9700
C5 C6 1.527(7)
C5 H5A 0.9700
C5 H5B 0.9700
C6 C7 1.525(7)
C6 H6A 0.9700
C6 H6B 0.9700
C7 C8 1.519(7)
C7 H7A 0.9700
C7 H7B 0.9700
C8 C9 1.491(7)
C8 H8A 0.9700
C8 H8B 0.9700
C9 C10 1.527(8)
C9 H9A 0.9700
C9 H9B 0.9700
C10 C11 1.493(6)
C10 H10A 0.9700
C10 H10B 0.9700
C11 O1 1.198(6)
C11 O2 1.324(6)
C12 O2 1.453(5)
C12 C13 1.497(6)
C12 H12A 0.9700
C12 H12B 0.9700
C13 C14 1.512(7)
C13 H13A 0.9700
C13 H13B 0.9700
C14 C15 1.526(6)
C14 H14A 0.9700
C14 H14B 0.9700
C15 N1 1.476(5)
C15 S1 1.827(4)
C16 N3 1.258(5)
C16 N2 1.466(5)
C16 S1 1.740(4)
C17 C22 1.370(6)
C17 C18 1.377(6)
C17 N3 1.431(5)
C18 C19 1.392(6)
C19 C20 1.372(7)
C19 H19 0.9300
C20 C21 1.374(7)
C20 H20 0.9300
C21 C22 1.368(6)
C21 H21 0.9300
C22 H22 0.9300
N1 N2 1.234(5)

loop_
_geom_torsion_atom_site_label_1
_geom_torsion_atom_site_label_2
_geom_torsion_atom_site_label_3
_geom_torsion_atom_site_label_4
_geom_torsion
C15 C1 C2 C3 -168.8(4)
C1 C2 C3 C4 176.7(5)
C2 C3 C4 C5 -54.0(7)
C3 C4 C5 C6 -58.5(7)
C4 C5 C6 C7 164.9(5)
C5 C6 C7 C8 -71.0(6)
C6 C7 C8 C9 -173.3(5)
C7 C8 C9 C10 -177.2(5)
C8 C9 C10 C11 -65.4(6)
C9 C10 C11 O1 -50.6(7)
C9 C10 C11 O2 129.4(5)
O2 C12 C13 C14 -61.7(6)
C12 C13 C14 C15 -178.6(4)
C2 C1 C15 N1 -173.7(4)
C2 C1 C15 C14 67.9(5)
C2 C1 C15 S1 -58.4(5)
C13 C14 C15 N1 57.6(5)
C13 C14 C15 C1 175.1(4)
C13 C14 C15 S1 -59.3(5)
C22 C17 C18 C19 -0.7(7)
N3 C17 C18 C19 -177.2(4)
C22 C17 C18 Br1 179.0(3)
N3 C17 C18 Br1 2.5(6)
C17 C18 C19 C20 1.3(8)
Br1 C18 C19 C20 -178.5(4)
C18 C19 C20 C21 -0.6(8)
C19 C20 C21 C22 -0.6(8)
C20 C21 C22 C17 1.1(8)
C18 C17 C22 C21 -0.5(7)
N3 C17 C22 C21 176.0(4)
C1 C15 N1 N2 117.8(5)
C14 C15 N1 N2 -121.4(5)
S1 C15 N1 N2 -0.7(5)
C15 N1 N2 C16 -0.1(6)
N3 C16 N2 N1 -177.9(4)
S1 C16 N2 N1 0.9(5)
N2 C16 N3 C17 -177.0(4)
S1 C16 N3 C17 4.5(7)
C22 C17 N3 C16 56.6(6)
C18 C17 N3 C16 -127.0(5)
O1 C11 O2 C12 3.5(7)
C10 C11 O2 C12 -176.5(4)
C13 C12 O2 C11 132.2(5)
N3 C16 S1 C15 177.5(5)
N2 C16 S1 C15 -1.1(3)
N1 C15 S1 C16 1.0(3)
C1 C15 S1 C16 -114.7(3)
C14 C15 S1 C16 119.1(3)
